data_4112136
loop_
_publ_author_name
'Olga Garc\'ia Manche\~no'
'Ram\'on G\'omez Array\'as'
'Juan C. Carretero'

_publ_section_title
;
 Chiral Copper Complexes of Phosphino Sulfenyl Ferrocenes as Efficient
 Catalysts for Enantioselective Formal Aza Diels-Alder Reactions of
 N-Sulfonyl Imines
;
_journal_name_full 'Journal of the American Chemical Society'
_journal_page_first 456
_journal_page_last 457
_journal_paper_doi 10.1021/ja038494y
_journal_volume 126
_journal_year 2004
_chemical_formula_sum 'C53.33 H55.33 Cl4 Cu2 Fe2 P2 S2'
_chemical_formula_weight 1202.95
_chemical_name_systematic
; 
 ? 
;
_space_group_IT_number 154
_symmetry_cell_setting trigonal
_symmetry_space_group_name_Hall 'P 32 2"'
_symmetry_space_group_name_H-M 'P 32 2 1'
_atom_sites_solution_hydrogens geom
_atom_sites_solution_primary direct
_atom_sites_solution_secondary difmap
_audit_creation_method SHELXL-97
_cell_angle_alpha 90.00
_cell_angle_beta 90.00
_cell_angle_gamma 120.00
_cell_formula_units_Z 3
_cell_length_a 17.7079(2)
_cell_length_b 17.7079(2)
_cell_length_c 15.0264(2)
_cell_measurement_temperature 297(2)
_cell_volume 4080.56(8)
_computing_cell_refinement 'Bruker SMART'
_computing_data_collection 'Bruker SMART'
_computing_data_reduction 'Bruker SAINT'
_computing_molecular_graphics 'Bruker SHELXTL'
_computing_publication_material 'Bruker SHELXTL'
_computing_structure_refinement 'SHELXL-97 (Sheldrick, 1997)'
_computing_structure_solution 'SHELXS-97 (Sheldrick, 1990)'
_diffrn_ambient_temperature 297(2)
_diffrn_measured_fraction_theta_full 0.979
_diffrn_measured_fraction_theta_max 0.979
_diffrn_measurement_device_type 'CCD area detector'
_diffrn_measurement_method 'phi and omega scans'
_diffrn_radiation_monochromator graphite
_diffrn_radiation_source 'fine-focus sealed tube'
_diffrn_radiation_type CuK\a
_diffrn_radiation_wavelength 1.54178
_diffrn_reflns_av_R_equivalents 0.0718
_diffrn_reflns_av_sigmaI/netI 0.0378
_diffrn_reflns_limit_h_max 20
_diffrn_reflns_limit_h_min -21
_diffrn_reflns_limit_k_max 20
_diffrn_reflns_limit_k_min -21
_diffrn_reflns_limit_l_max 18
_diffrn_reflns_limit_l_min -18
_diffrn_reflns_number 24724
_diffrn_reflns_theta_full 70.62
_diffrn_reflns_theta_max 70.62
_diffrn_reflns_theta_min 2.88
_exptl_absorpt_coefficient_mu 8.413
_exptl_absorpt_correction_type none
_exptl_crystal_colour orange
_exptl_crystal_density_diffrn 1.469
_exptl_crystal_density_meas 0
_exptl_crystal_description prisma
_exptl_crystal_F_000 1846
_exptl_crystal_size_max 0.38
_exptl_crystal_size_mid 0.36
_exptl_crystal_size_min 0.34
_refine_diff_density_max 0.477
_refine_diff_density_min -0.564
_refine_diff_density_rms 0.094
_refine_ls_abs_structure_details 'Flack H D (1983), Acta Cryst. A39, 876-881'
_refine_ls_abs_structure_Flack 0.001(4)
_refine_ls_extinction_coef 0.00233(14)
_refine_ls_extinction_expression Fc^*^=kFc[1+0.001xFc^2^\l^3^/sin(2\q)]^-1/4^
_refine_ls_extinction_method SHELXL
_refine_ls_goodness_of_fit_ref 1.072
_refine_ls_hydrogen_treatment mixed
_refine_ls_matrix_type full
_refine_ls_number_parameters 304
_refine_ls_number_reflns 5090
_refine_ls_number_restraints 0
_refine_ls_restrained_S_all 1.072
_refine_ls_R_factor_all 0.0374
_refine_ls_R_factor_gt 0.0360
_refine_ls_shift/su_max 0.000
_refine_ls_shift/su_mean 0.000
_refine_ls_structure_factor_coef Fsqd
_refine_ls_weighting_details 'calc w=1/[\s^2^(Fo^2^)+(0.0640P)^2^+0.1543P] where P=(Fo^2^+2Fc^2^)/3'
_refine_ls_weighting_scheme calc
_refine_ls_wR_factor_gt 0.0911
_refine_ls_wR_factor_ref 0.0921
_reflns_number_gt 4855
_reflns_number_total 5090
_reflns_threshold_expression >2sigma(I)
_cod_data_source_file ja038494ysi20030912_010007.cif
_cod_data_source_block og3_m
_cod_database_code 4112136

loop_
_symmetry_equiv_pos_as_xyz
'x, y, z'
'-y, x-y, z+2/3'
'-x+y, -x, z+1/3'
'y, x, -z'
'x-y, -y, -z+1/3'
'-x, -x+y, -z+2/3'

loop_
_atom_site_label
_atom_site_type_symbol
_atom_site_fract_x
_atom_site_fract_y
_atom_site_fract_z
_atom_site_U_iso_or_equiv
_atom_site_adp_type
_atom_site_occupancy
_atom_site_symmetry_multiplicity
_atom_site_calc_flag
_atom_site_refinement_flags
C1 C -0.02229(19) 0.22310(18) 0.0673(2) 0.0322(6) Uani 1 1 d .
C2 C -0.01889(17) 0.29915(18) 0.02845(17) 0.0271(5) Uani 1 1 d .
C3 C -0.0517(2) 0.2760(2) -0.06081(19) 0.0407(7) Uani 1 1 d .
H3 H -0.0589 0.3141 -0.1030 0.049 Uiso 1 1 calc R
C4 C -0.0724(2) 0.1896(2) -0.0774(2) 0.0503(9) Uani 1 1 d .
H4 H -0.0967 0.1574 -0.1328 0.060 Uiso 1 1 calc R
C5 C -0.0550(2) 0.1559(2) 0.0008(2) 0.0464(8) Uani 1 1 d .
H5 H -0.0644 0.0969 0.0083 0.056 Uiso 1 1 calc R
C6 C -0.2714(3) 0.1277(7) -0.0040(4) 0.129(4) Uani 1 1 d .
H6 H -0.2956 0.1027 -0.0624 0.155 Uiso 1 1 calc R
C7 C -0.2476(3) 0.2138(5) 0.0256(4) 0.0881(18) Uani 1 1 d .
H7 H -0.2526 0.2584 -0.0082 0.106 Uiso 1 1 calc R
C8 C -0.2187(2) 0.2205(3) 0.1114(3) 0.0511(9) Uani 1 1 d .
H8 H -0.1973 0.2726 0.1488 0.061 Uiso 1 1 calc R
C9 C -0.2222(3) 0.1446(3) 0.1365(3) 0.0596(10) Uani 1 1 d .
H9 H -0.2045 0.1337 0.1947 0.072 Uiso 1 1 calc R
C10 C -0.2545(3) 0.0852(3) 0.0656(4) 0.090(2) Uani 1 1 d .
H10 H -0.2652 0.0253 0.0654 0.108 Uiso 1 1 calc R
C11 C 0.12775(18) 0.47136(18) 0.04837(18) 0.0285(5) Uani 1 1 d .
C12 C 0.1564(2) 0.4637(3) -0.0352(2) 0.0494(8) Uani 1 1 d .
H12 H 0.1186 0.4191 -0.0729 0.059 Uiso 1 1 calc R
C13 C 0.2406(3) 0.5217(3) -0.0634(3) 0.0660(12) Uani 1 1 d .
H13 H 0.2588 0.5160 -0.1198 0.079 Uiso 1 1 calc R
C14 C 0.2976(2) 0.5879(3) -0.0077(3) 0.0630(11) Uani 1 1 d .
H14 H 0.3544 0.6262 -0.0260 0.076 Uiso 1 1 calc R
C15 C 0.2699(3) 0.5968(2) 0.0748(3) 0.0531(9) Uani 1 1 d .
H15 H 0.3078 0.6417 0.1122 0.064 Uiso 1 1 calc R
C16 C 0.1858(2) 0.5391(2) 0.1028(2) 0.0408(7) Uani 1 1 d .
H16 H 0.1678 0.5459 0.1589 0.049 Uiso 1 1 calc R
C17 C -0.04502(18) 0.44508(19) 0.04890(19) 0.0297(6) Uani 1 1 d .
C18 C -0.0364(2) 0.4755(3) -0.0384(2) 0.0441(8) Uani 1 1 d .
H18 H 0.0055 0.4753 -0.0756 0.053 Uiso 1 1 calc R
C19 C -0.0894(3) 0.5060(3) -0.0700(3) 0.0627(12) Uani 1 1 d .
H19 H -0.0834 0.5260 -0.1282 0.075 Uiso 1 1 calc R
C20 C -0.1520(3) 0.5064(3) -0.0141(3) 0.0655(12) Uani 1 1 d .
H20 H -0.1890 0.5253 -0.0354 0.079 Uiso 1 1 calc R
C21 C -0.1587(3) 0.4791(3) 0.0718(3) 0.0544(10) Uani 1 1 d .
H21 H -0.1995 0.4811 0.1093 0.065 Uiso 1 1 calc R
C22 C -0.1060(2) 0.4485(2) 0.1041(2) 0.0389(7) Uani 1 1 d .
H22 H -0.1113 0.4301 0.1629 0.047 Uiso 1 1 calc R
C23 C 0.1107(3) 0.2255(3) 0.1756(3) 0.0582(10) Uani 1 1 d .
C24 C 0.1313(4) 0.2228(5) 0.2739(4) 0.0938(19) Uani 1 1 d .
H24A H 0.0888 0.1679 0.2990 0.141 Uiso 1 1 calc R
H24B H 0.1296 0.2694 0.3049 0.141 Uiso 1 1 calc R
H24C H 0.1883 0.2294 0.2795 0.141 Uiso 1 1 calc R
C25 C 0.1065(5) 0.1489(5) 0.1271(5) 0.110(3) Uani 1 1 d .
H25A H 0.1581 0.1460 0.1396 0.166 Uiso 1 1 calc R
H25B H 0.1024 0.1559 0.0642 0.166 Uiso 1 1 calc R
H25C H 0.0561 0.0961 0.1466 0.166 Uiso 1 1 calc R
C26 C 0.1749(3) 0.3128(5) 0.1360(4) 0.100(2) Uani 1 1 d .
H26A H 0.1608 0.3559 0.1555 0.150 Uiso 1 1 calc R
H26B H 0.1718 0.3089 0.0723 0.150 Uiso 1 1 calc R
H26C H 0.2328 0.3290 0.1551 0.150 Uiso 1 1 calc R
C27 C 0.4017(10) 0.4481(6) 0.9995(11) 0.157(8) Uani 0.660(17) 1 d P
H27 H 0.4320 0.5111 1.0107 0.17(5) Uiso 0.660(17) 1 calc PR
Cl1 Cl 0.11275(4) 0.42859(5) 0.34209(4) 0.03753(18) Uani 1 1 d .
Cl2 Cl 0.3672(3) 0.4150(2) 0.9160(2) 0.1672(11) Uani 1 1 d .
Cu1 Cu 0.00901(3) 0.35626(3) 0.23137(3) 0.03591(14) Uani 1 1 d .
Fe1 Fe -0.14292(3) 0.19464(3) 0.02824(3) 0.03364(14) Uani 1 1 d .
P1 P 0.01852(4) 0.39796(4) 0.09140(4) 0.02319(15) Uani 1 1 d .
S1 S 0.00036(5) 0.21349(5) 0.17897(5) 0.03758(18) Uani 1 1 d .

loop_
_atom_site_aniso_label
_atom_site_aniso_U_11
_atom_site_aniso_U_22
_atom_site_aniso_U_33
_atom_site_aniso_U_23
_atom_site_aniso_U_13
_atom_site_aniso_U_12
C1 0.0364(14) 0.0339(13) 0.0294(15) -0.0040(12) 0.0049(12) 0.0199(11)
C2 0.0277(12) 0.0392(13) 0.0137(12) 0.0003(10) 0.0039(10) 0.0162(11)
C3 0.0456(16) 0.0519(18) 0.0165(13) -0.0010(12) 0.0031(12) 0.0184(14)
C4 0.0500(19) 0.0573(19) 0.0259(15) -0.0171(14) 0.0038(14) 0.0136(16)
C5 0.0522(18) 0.0444(17) 0.0406(18) -0.0120(15) 0.0039(15) 0.0226(15)
C6 0.032(2) 0.219(9) 0.062(3) -0.064(5) -0.012(2) 0.006(3)
C7 0.053(2) 0.149(6) 0.076(4) 0.017(4) -0.002(2) 0.061(3)
C8 0.0346(15) 0.059(2) 0.056(2) -0.0014(18) 0.0125(15) 0.0204(15)
C9 0.0505(19) 0.073(3) 0.048(2) 0.010(2) 0.0241(18) 0.0249(19)
C10 0.060(3) 0.055(2) 0.108(5) -0.023(3) 0.042(3) -0.006(2)
C11 0.0317(13) 0.0356(13) 0.0236(13) 0.0047(11) 0.0024(11) 0.0209(11)
C12 0.0424(16) 0.063(2) 0.0340(17) -0.0029(16) 0.0114(14) 0.0197(16)
C13 0.055(2) 0.076(3) 0.052(2) 0.005(2) 0.030(2) 0.022(2)
C14 0.0383(18) 0.057(2) 0.080(3) 0.020(2) 0.0200(19) 0.0133(17)
C15 0.0458(18) 0.0390(17) 0.061(2) 0.0053(16) 0.0021(18) 0.0111(14)
C16 0.0425(16) 0.0369(15) 0.0388(18) 0.0011(13) 0.0008(14) 0.0167(13)
C17 0.0330(13) 0.0360(13) 0.0254(14) 0.0047(11) 0.0027(11) 0.0211(12)
C18 0.0524(18) 0.071(2) 0.0283(16) 0.0228(15) 0.0130(14) 0.0449(18)
C19 0.079(3) 0.100(3) 0.042(2) 0.033(2) 0.017(2) 0.069(3)
C20 0.066(2) 0.096(3) 0.069(3) 0.035(3) 0.015(2) 0.066(3)
C21 0.0518(19) 0.070(2) 0.064(2) 0.018(2) 0.0233(18) 0.0470(19)
C22 0.0485(17) 0.0501(17) 0.0286(15) 0.0083(14) 0.0118(14) 0.0325(14)
C23 0.065(2) 0.083(3) 0.057(2) 0.002(2) -0.0076(19) 0.059(2)
C24 0.115(4) 0.148(5) 0.069(3) 0.003(4) -0.025(3) 0.103(4)
C25 0.137(6) 0.150(6) 0.115(5) -0.047(5) -0.031(4) 0.125(5)
C26 0.051(2) 0.138(5) 0.131(6) 0.046(4) 0.018(3) 0.062(3)
C27 0.220(16) 0.050(5) 0.142(12) -0.010(6) 0.069(12) 0.023(6)
Cl1 0.0258(3) 0.0555(4) 0.0192(3) 0.0009(3) -0.0007(2) 0.0113(3)
Cl2 0.224(3) 0.149(2) 0.172(2) -0.017(2) -0.022(2) 0.126(2)
Cu1 0.0376(2) 0.0553(3) 0.0126(2) 0.00231(17) -0.00050(16) 0.0215(2)
Fe1 0.0297(2) 0.0412(2) 0.0211(2) -0.00497(19) 0.00114(18) 0.01095(19)
P1 0.0278(3) 0.0318(3) 0.0129(3) 0.0030(2) 0.0023(2) 0.0171(3)
S1 0.0491(4) 0.0431(4) 0.0315(4) 0.0061(3) 0.0007(3) 0.0313(3)

loop_
_atom_type_symbol
_atom_type_description
_atom_type_scat_dispersion_real
_atom_type_scat_dispersion_imag
_atom_type_scat_source
C C 0.0181 0.0091 'International Tables Vol C Tables 4.2.6.8 and 6.1.1.4'
H H 0.0000 0.0000 'International Tables Vol C Tables 4.2.6.8 and 6.1.1.4'
P P 0.2955 0.4335 'International Tables Vol C Tables 4.2.6.8 and 6.1.1.4'
S S 0.3331 0.5567 'International Tables Vol C Tables 4.2.6.8 and 6.1.1.4'
Cl Cl 0.3639 0.7018 'International Tables Vol C Tables 4.2.6.8 and 6.1.1.4'
Fe Fe -1.1336 3.1974 'International Tables Vol C Tables 4.2.6.8 and 6.1.1.4'
Cu Cu -1.9646 0.5888 'International Tables Vol C Tables 4.2.6.8 and 6.1.1.4'

loop_
_geom_angle_atom_site_label_1
_geom_angle_atom_site_label_2
_geom_angle_atom_site_label_3
_geom_angle
_geom_angle_site_symmetry_1
_geom_angle_site_symmetry_3
C5 C1 C2 107.7(3) . .
C5 C1 S1 127.1(2) . .
C2 C1 S1 125.0(2) . .
C5 C1 Fe1 69.70(19) . .
C2 C1 Fe1 70.16(16) . .
S1 C1 Fe1 121.21(15) . .
C3 C2 C1 106.8(3) . .
C3 C2 P1 131.9(2) . .
C1 C2 P1 121.3(2) . .
C3 C2 Fe1 69.07(17) . .
C1 C2 Fe1 68.34(16) . .
P1 C2 Fe1 125.97(13) . .
C4 C3 C2 108.9(3) . .
C4 C3 Fe1 70.33(19) . .
C2 C3 Fe1 69.70(16) . .
C3 C4 C5 108.5(3) . .
C3 C4 Fe1 69.42(18) . .
C5 C4 Fe1 69.03(19) . .
C4 C5 C1 108.0(3) . .
C4 C5 Fe1 70.3(2) . .
C1 C5 Fe1 68.84(17) . .
C10 C6 C7 108.1(4) . .
C10 C6 Fe1 70.1(3) . .
C7 C6 Fe1 69.9(3) . .
C8 C7 C6 106.4(6) . .
C8 C7 Fe1 70.5(2) . .
C6 C7 Fe1 68.8(3) . .
C9 C8 C7 110.1(5) . .
C9 C8 Fe1 70.2(2) . .
C7 C8 Fe1 70.4(3) . .
C8 C9 C10 109.2(5) . .
C8 C9 Fe1 70.7(2) . .
C10 C9 Fe1 69.7(2) . .
C9 C10 C6 106.2(5) . .
C9 C10 Fe1 70.0(2) . .
C6 C10 Fe1 69.5(3) . .
C12 C11 C16 117.9(3) . .
C12 C11 P1 124.1(2) . .
C16 C11 P1 118.0(2) . .
C11 C12 C13 121.0(4) . .
C14 C13 C12 120.1(4) . .
C15 C14 C13 119.6(3) . .
C14 C15 C16 120.3(4) . .
C15 C16 C11 121.1(3) . .
C22 C17 C18 118.9(3) . .
C22 C17 P1 118.9(2) . .
C18 C17 P1 122.2(2) . .
C19 C18 C17 120.6(3) . .
C18 C19 C20 119.6(3) . .
C21 C20 C19 119.8(3) . .
C20 C21 C22 121.0(3) . .
C21 C22 C17 120.1(3) . .
C25 C23 C26 113.8(5) . .
C25 C23 C24 110.2(4) . .
C26 C23 C24 110.1(5) . .
C25 C23 S1 109.5(4) . .
C26 C23 S1 109.7(3) . .
C24 C23 S1 102.9(3) . .
Cl2 C27 C27 91.5(11) . 4_557
Cl2 C27 Cl2 116.8(6) . 4_557
C27 C27 Cl2 43.6(11) 4_557 4_557
Cu1 Cl1 Cu1 81.94(3) . 6
C27 Cl2 C27 44.9(9) . 4_557
P1 Cu1 Cl1 126.09(3) . .
P1 Cu1 Cl1 124.87(3) . 6
Cl1 Cu1 Cl1 95.31(3) . 6
P1 Cu1 S1 89.67(3) . .
Cl1 Cu1 S1 113.64(3) . .
Cl1 Cu1 S1 106.63(3) 6 .
C1 Fe1 C6 162.0(3) . .
C1 Fe1 C5 41.46(13) . .
C6 Fe1 C5 125.3(3) . .
C1 Fe1 C10 124.0(2) . .
C6 Fe1 C10 40.4(3) . .
C5 Fe1 C10 106.1(2) . .
C1 Fe1 C3 69.44(13) . .
C6 Fe1 C3 121.2(2) . .
C5 Fe1 C3 68.62(14) . .
C10 Fe1 C3 154.6(2) . .
C1 Fe1 C9 106.79(16) . .
C6 Fe1 C9 67.0(2) . .
C5 Fe1 C9 119.48(17) . .
C10 Fe1 C9 40.3(2) . .
C3 Fe1 C9 164.05(16) . .
C1 Fe1 C7 153.8(2) . .
C6 Fe1 C7 41.2(3) . .
C5 Fe1 C7 164.3(2) . .
C10 Fe1 C7 68.6(3) . .
C3 Fe1 C7 109.5(2) . .
C9 Fe1 C7 66.6(2) . .
C1 Fe1 C2 41.50(11) . .
C6 Fe1 C2 155.8(3) . .
C5 Fe1 C2 69.42(12) . .
C10 Fe1 C2 162.3(2) . .
C3 Fe1 C2 41.23(11) . .
C9 Fe1 C2 125.89(15) . .
C7 Fe1 C2 120.2(2) . .
C1 Fe1 C8 119.78(14) . .
C6 Fe1 C8 66.9(2) . .
C5 Fe1 C8 153.88(16) . .
C10 Fe1 C8 67.15(19) . .
C3 Fe1 C8 128.30(15) . .
C9 Fe1 C8 39.08(18) . .
C7 Fe1 C8 39.1(2) . .
C2 Fe1 C8 108.93(13) . .
C1 Fe1 C4 69.16(13) . .
C6 Fe1 C4 108.63(19) . .
C5 Fe1 C4 40.71(16) . .
C10 Fe1 C4 119.65(18) . .
C3 Fe1 C4 40.25(14) . .
C9 Fe1 C4 154.34(18) . .
C7 Fe1 C4 128.0(2) . .
C2 Fe1 C4 68.79(12) . .
C8 Fe1 C4 164.82(17) . .
C2 P1 C17 104.49(13) . .
C2 P1 C11 104.48(12) . .
C17 P1 C11 103.13(13) . .
C2 P1 Cu1 104.26(9) . .
C17 P1 Cu1 121.78(9) . .
C11 P1 Cu1 116.87(9) . .
C1 S1 C23 103.99(17) . .
C1 S1 Cu1 95.82(9) . .
C23 S1 Cu1 110.67(15) . .

loop_
_geom_bond_atom_site_label_1
_geom_bond_atom_site_label_2
_geom_bond_distance
_geom_bond_site_symmetry_2
C1 C5 1.435(4) .
C1 C2 1.441(4) .
C1 S1 1.753(3) .
C1 Fe1 2.021(3) .
C2 C3 1.437(4) .
C2 P1 1.799(3) .
C2 Fe1 2.046(3) .
C3 C4 1.406(5) .
C3 Fe1 2.037(3) .
C4 C5 1.420(5) .
C4 Fe1 2.049(3) .
C5 Fe1 2.033(4) .
C6 C10 1.405(11) .
C6 C7 1.435(12) .
C6 Fe1 2.029(4) .
C7 C8 1.370(7) .
C7 Fe1 2.044(5) .
C8 C9 1.366(6) .
C8 Fe1 2.046(4) .
C9 C10 1.403(7) .
C9 Fe1 2.039(4) .
C10 Fe1 2.036(4) .
C11 C12 1.386(4) .
C11 C16 1.389(4) .
C11 P1 1.826(3) .
C12 C13 1.388(5) .
C13 C14 1.382(7) .
C14 C15 1.371(7) .
C15 C16 1.385(5) .
C17 C22 1.386(4) .
C17 C18 1.398(4) .
C17 P1 1.819(3) .
C18 C19 1.379(5) .
C19 C20 1.394(6) .
C20 C21 1.364(6) .
C21 C22 1.381(5) .
C23 C25 1.508(7) .
C23 C26 1.509(8) .
C23 C24 1.527(6) .
C23 S1 1.859(4) .
C27 Cl2 1.391(16) .
C27 C27 1.42(3) 4_557
C27 Cl2 2.014(17) 4_557
Cl1 Cu1 2.3303(7) .
Cl1 Cu1 2.3621(8) 6
Cl2 C27 2.014(18) 4_557
Cu1 P1 2.2075(7) .
Cu1 Cl1 2.3621(8) 6
Cu1 S1 2.5785(9) .

loop_
_geom_torsion_atom_site_label_1
_geom_torsion_atom_site_label_2
_geom_torsion_atom_site_label_3
_geom_torsion_atom_site_label_4
_geom_torsion
_geom_torsion_site_symmetry_1
_geom_torsion_site_symmetry_4
C5 C1 C2 C3 1.3(3) . .
S1 C1 C2 C3 -173.4(2) . .
Fe1 C1 C2 C3 -58.5(2) . .
C5 C1 C2 P1 179.7(2) . .
S1 C1 C2 P1 5.1(4) . .
Fe1 C1 C2 P1 119.88(19) . .
C5 C1 C2 Fe1 59.8(2) . .
S1 C1 C2 Fe1 -114.8(2) . .
C1 C2 C3 C4 -1.5(3) . .
P1 C2 C3 C4 -179.7(2) . .
Fe1 C2 C3 C4 -59.6(2) . .
C1 C2 C3 Fe1 58.09(19) . .
P1 C2 C3 Fe1 -120.1(2) . .
C2 C3 C4 C5 1.2(4) . .
Fe1 C3 C4 C5 -58.1(2) . .
C2 C3 C4 Fe1 59.2(2) . .
C3 C4 C5 C1 -0.4(4) . .
Fe1 C4 C5 C1 -58.7(2) . .
C3 C4 C5 Fe1 58.3(2) . .
C2 C1 C5 C4 -0.6(4) . .
S1 C1 C5 C4 173.9(2) . .
Fe1 C1 C5 C4 59.5(3) . .
C2 C1 C5 Fe1 -60.14(19) . .
S1 C1 C5 Fe1 114.4(2) . .
C10 C6 C7 C8 -0.9(5) . .
Fe1 C6 C7 C8 -60.9(3) . .
C10 C6 C7 Fe1 59.9(4) . .
C6 C7 C8 C9 0.7(5) . .
Fe1 C7 C8 C9 -59.1(3) . .
C6 C7 C8 Fe1 59.8(3) . .
C7 C8 C9 C10 -0.1(4) . .
Fe1 C8 C9 C10 -59.3(3) . .
C7 C8 C9 Fe1 59.2(3) . .
C8 C9 C10 C6 -0.5(5) . .
Fe1 C9 C10 C6 -60.4(3) . .
C8 C9 C10 Fe1 59.9(3) . .
C7 C6 C10 C9 0.8(5) . .
Fe1 C6 C10 C9 60.7(3) . .
C7 C6 C10 Fe1 -59.8(3) . .
C16 C11 C12 C13 0.4(6) . .
P1 C11 C12 C13 -179.6(3) . .
C11 C12 C13 C14 0.5(7) . .
C12 C13 C14 C15 -1.1(7) . .
C13 C14 C15 C16 0.9(7) . .
C14 C15 C16 C11 0.0(6) . .
C12 C11 C16 C15 -0.6(5) . .
P1 C11 C16 C15 179.4(3) . .
C22 C17 C18 C19 -2.0(6) . .
P1 C17 C18 C19 176.0(4) . .
C17 C18 C19 C20 0.1(7) . .
C18 C19 C20 C21 1.8(8) . .
C19 C20 C21 C22 -1.8(8) . .
C20 C21 C22 C17 -0.1(6) . .
C18 C17 C22 C21 1.9(5) . .
P1 C17 C22 C21 -176.1(3) . .
Cl2 C27 Cl2 C27 -37.0(10) 4_557 4_557
Cu1 Cl1 Cu1 P1 158.66(3) 6 .
Cu1 Cl1 Cu1 Cl1 17.55(4) 6 6
Cu1 Cl1 Cu1 S1 -93.21(3) 6 .
C5 C1 Fe1 C6 48.8(6) . .
C2 C1 Fe1 C6 167.4(6) . .
S1 C1 Fe1 C6 -73.0(6) . .
C2 C1 Fe1 C5 118.6(2) . .
S1 C1 Fe1 C5 -121.8(3) . .
C5 C1 Fe1 C10 75.0(3) . .
C2 C1 Fe1 C10 -166.4(2) . .
S1 C1 Fe1 C10 -46.8(3) . .
C5 C1 Fe1 C3 -80.6(2) . .
C2 C1 Fe1 C3 37.98(16) . .
S1 C1 Fe1 C3 157.6(2) . .
C5 C1 Fe1 C9 115.8(2) . .
C2 C1 Fe1 C9 -125.66(19) . .
S1 C1 Fe1 C9 -6.0(2) . .
C5 C1 Fe1 C7 -173.2(4) . .
C2 C1 Fe1 C7 -54.6(5) . .
S1 C1 Fe1 C7 65.0(5) . .
C5 C1 Fe1 C2 -118.6(2) . .
S1 C1 Fe1 C2 119.6(2) . .
C5 C1 Fe1 C8 156.2(2) . .
C2 C1 Fe1 C8 -85.3(2) . .
S1 C1 Fe1 C8 34.4(2) . .
C5 C1 Fe1 C4 -37.4(2) . .
C2 C1 Fe1 C4 81.14(19) . .
S1 C1 Fe1 C4 -159.2(2) . .
C10 C6 Fe1 C1 34.4(8) . .
C7 C6 Fe1 C1 153.3(5) . .
C10 C6 Fe1 C5 72.0(4) . .
C7 C6 Fe1 C5 -169.0(3) . .
C7 C6 Fe1 C10 118.9(5) . .
C10 C6 Fe1 C3 156.7(3) . .
C7 C6 Fe1 C3 -84.4(4) . .
C10 C6 Fe1 C9 -38.7(3) . .
C7 C6 Fe1 C9 80.2(3) . .
C10 C6 Fe1 C7 -118.9(5) . .
C10 C6 Fe1 C2 -166.3(3) . .
C7 C6 Fe1 C2 -47.3(6) . .
C10 C6 Fe1 C8 -81.4(3) . .
C7 C6 Fe1 C8 37.6(3) . .
C10 C6 Fe1 C4 114.2(3) . .
C7 C6 Fe1 C4 -126.9(3) . .
C4 C5 Fe1 C1 -119.4(3) . .
C4 C5 Fe1 C6 77.1(4) . .
C1 C5 Fe1 C6 -163.5(3) . .
C4 C5 Fe1 C10 117.0(3) . .
C1 C5 Fe1 C10 -123.5(3) . .
C4 C5 Fe1 C3 -36.7(2) . .
C1 C5 Fe1 C3 82.7(2) . .
C4 C5 Fe1 C9 158.5(2) . .
C1 C5 Fe1 C9 -82.0(2) . .
C4 C5 Fe1 C7 49.4(8) . .
C1 C5 Fe1 C7 168.8(7) . .
C4 C5 Fe1 C2 -81.0(2) . .
C1 C5 Fe1 C2 38.44(17) . .
C4 C5 Fe1 C8 -172.2(3) . .
C1 C5 Fe1 C8 -52.8(4) . .
C1 C5 Fe1 C4 119.4(3) . .
C9 C10 Fe1 C1 75.1(4) . .
C6 C10 Fe1 C1 -167.9(4) . .
C9 C10 Fe1 C6 -117.0(5) . .
C9 C10 Fe1 C5 116.9(3) . .
C6 C10 Fe1 C5 -126.1(4) . .
C9 C10 Fe1 C3 -169.2(4) . .
C6 C10 Fe1 C3 -52.3(7) . .
C6 C10 Fe1 C9 117.0(5) . .
C9 C10 Fe1 C7 -78.7(3) . .
C6 C10 Fe1 C7 38.3(4) . .
C9 C10 Fe1 C2 44.3(8) . .
C6 C10 Fe1 C2 161.3(6) . .
C9 C10 Fe1 C8 -36.3(3) . .
C6 C10 Fe1 C8 80.7(4) . .
C9 C10 Fe1 C4 158.8(3) . .
C6 C10 Fe1 C4 -84.2(4) . .
C4 C3 Fe1 C1 81.7(2) . .
C2 C3 Fe1 C1 -38.22(16) . .
C4 C3 Fe1 C6 -82.2(4) . .
C2 C3 Fe1 C6 158.0(4) . .
C4 C3 Fe1 C5 37.1(2) . .
C2 C3 Fe1 C5 -82.77(19) . .
C4 C3 Fe1 C10 -45.3(6) . .
C2 C3 Fe1 C10 -165.2(5) . .
C4 C3 Fe1 C9 160.7(6) . .
C2 C3 Fe1 C9 40.8(7) . .
C4 C3 Fe1 C7 -126.3(3) . .
C2 C3 Fe1 C7 113.8(3) . .
C4 C3 Fe1 C2 119.9(3) . .
C4 C3 Fe1 C8 -166.0(2) . .
C2 C3 Fe1 C8 74.1(2) . .
C2 C3 Fe1 C4 -119.9(3) . .
C8 C9 Fe1 C1 116.8(2) . .
C10 C9 Fe1 C1 -123.1(4) . .
C8 C9 Fe1 C6 -81.1(4) . .
C10 C9 Fe1 C6 38.9(5) . .
C8 C9 Fe1 C5 160.1(2) . .
C10 C9 Fe1 C5 -79.9(4) . .
C8 C9 Fe1 C10 -120.0(5) . .
C8 C9 Fe1 C3 43.0(7) . .
C10 C9 Fe1 C3 163.1(6) . .
C8 C9 Fe1 C7 -36.1(3) . .
C10 C9 Fe1 C7 83.9(4) . .
C8 C9 Fe1 C2 75.2(3) . .
C10 C9 Fe1 C2 -164.8(4) . .
C10 C9 Fe1 C8 120.0(5) . .
C8 C9 Fe1 C4 -166.5(3) . .
C10 C9 Fe1 C4 -46.5(6) . .
C8 C7 Fe1 C1 -44.5(6) . .
C6 C7 Fe1 C1 -161.7(4) . .
C8 C7 Fe1 C6 117.3(5) . .
C8 C7 Fe1 C5 152.4(6) . .
C6 C7 Fe1 C5 35.1(10) . .
C8 C7 Fe1 C10 79.7(3) . .
C6 C7 Fe1 C10 -37.6(4) . .
C8 C7 Fe1 C3 -127.3(3) . .
C6 C7 Fe1 C3 115.4(4) . .
C8 C7 Fe1 C9 36.0(3) . .
C6 C7 Fe1 C9 -81.3(4) . .
C8 C7 Fe1 C2 -83.1(3) . .
C6 C7 Fe1 C2 159.6(4) . .
C6 C7 Fe1 C8 -117.3(5) . .
C8 C7 Fe1 C4 -168.7(2) . .
C6 C7 Fe1 C4 74.0(5) . .
C3 C2 Fe1 C1 119.0(2) . .
P1 C2 Fe1 C1 -113.7(2) . .
C3 C2 Fe1 C6 -51.5(5) . .
C1 C2 Fe1 C6 -170.5(5) . .
P1 C2 Fe1 C6 75.8(5) . .
C3 C2 Fe1 C5 80.7(2) . .
C1 C2 Fe1 C5 -38.40(17) . .
P1 C2 Fe1 C5 -152.1(2) . .
C3 C2 Fe1 C10 158.9(6) . .
C1 C2 Fe1 C10 39.9(6) . .
P1 C2 Fe1 C10 -73.8(6) . .
C1 C2 Fe1 C3 -119.0(2) . .
P1 C2 Fe1 C3 127.2(3) . .
C3 C2 Fe1 C9 -167.2(2) . .
C1 C2 Fe1 C9 73.8(2) . .
P1 C2 Fe1 C9 -39.9(3) . .
C3 C2 Fe1 C7 -85.6(3) . .
C1 C2 Fe1 C7 155.4(2) . .
P1 C2 Fe1 C7 41.7(3) . .
C3 C2 Fe1 C8 -127.1(2) . .
C1 C2 Fe1 C8 113.88(19) . .
P1 C2 Fe1 C8 0.2(2) . .
C3 C2 Fe1 C4 36.9(2) . .
C1 C2 Fe1 C4 -82.1(2) . .
P1 C2 Fe1 C4 164.2(2) . .
C9 C8 Fe1 C1 -79.8(3) . .
C7 C8 Fe1 C1 159.1(3) . .
C9 C8 Fe1 C6 81.5(4) . .
C7 C8 Fe1 C6 -39.6(5) . .
C9 C8 Fe1 C5 -42.4(4) . .
C7 C8 Fe1 C5 -163.5(4) . .
C9 C8 Fe1 C10 37.4(3) . .
C7 C8 Fe1 C10 -83.7(4) . .
C9 C8 Fe1 C3 -166.2(2) . .
C7 C8 Fe1 C3 72.8(4) . .
C7 C8 Fe1 C9 -121.1(4) . .
C9 C8 Fe1 C7 121.1(4) . .
C9 C8 Fe1 C2 -124.1(3) . .
C7 C8 Fe1 C2 114.8(4) . .
C9 C8 Fe1 C4 157.2(5) . .
C7 C8 Fe1 C4 36.2(7) . .
C3 C4 Fe1 C1 -82.4(2) . .
C5 C4 Fe1 C1 38.09(19) . .
C3 C4 Fe1 C6 116.5(4) . .
C5 C4 Fe1 C6 -122.9(4) . .
C3 C4 Fe1 C5 -120.5(3) . .
C3 C4 Fe1 C10 159.5(3) . .
C5 C4 Fe1 C10 -80.0(3) . .
C5 C4 Fe1 C3 120.5(3) . .
C3 C4 Fe1 C9 -167.9(4) . .
C5 C4 Fe1 C9 -47.4(4) . .
C3 C4 Fe1 C7 74.6(3) . .
C5 C4 Fe1 C7 -164.9(3) . .
C3 C4 Fe1 C2 -37.80(19) . .
C5 C4 Fe1 C2 82.7(2) . .
C3 C4 Fe1 C8 46.4(6) . .
C5 C4 Fe1 C8 166.9(5) . .
C3 C2 P1 C17 30.9(3) . .
C1 C2 P1 C17 -147.1(2) . .
Fe1 C2 P1 C17 -62.39(19) . .
C3 C2 P1 C11 -77.1(3) . .
C1 C2 P1 C11 104.9(2) . .
Fe1 C2 P1 C11 -170.39(16) . .
C3 C2 P1 Cu1 159.7(3) . .
C1 C2 P1 Cu1 -18.2(2) . .
Fe1 C2 P1 Cu1 66.43(17) . .
C22 C17 P1 C2 112.2(3) . .
C18 C17 P1 C2 -65.8(3) . .
C22 C17 P1 C11 -138.8(3) . .
C18 C17 P1 C11 43.2(3) . .
C22 C17 P1 Cu1 -5.2(3) . .
C18 C17 P1 Cu1 176.8(2) . .
C12 C11 P1 C2 23.3(3) . .
C16 C11 P1 C2 -156.8(2) . .
C12 C11 P1 C17 -85.7(3) . .
C16 C11 P1 C17 94.2(2) . .
C12 C11 P1 Cu1 137.9(3) . .
C16 C11 P1 Cu1 -42.2(3) . .
Cl1 Cu1 P1 C2 136.77(9) . .
Cl1 Cu1 P1 C2 -92.87(9) 6 .
S1 Cu1 P1 C2 17.30(9) . .
Cl1 Cu1 P1 C17 -105.77(12) . .
Cl1 Cu1 P1 C17 24.59(12) 6 .
S1 Cu1 P1 C17 134.76(12) . .
Cl1 Cu1 P1 C11 22.06(11) . .
Cl1 Cu1 P1 C11 152.43(10) 6 .
S1 Cu1 P1 C11 -97.40(10) . .
C5 C1 S1 C23 82.3(3) . .
C2 C1 S1 C23 -104.1(3) . .
Fe1 C1 S1 C23 169.35(19) . .
C5 C1 S1 Cu1 -164.7(3) . .
C2 C1 S1 Cu1 8.9(3) . .
Fe1 C1 S1 Cu1 -77.63(15) . .
C25 C23 S1 C1 -66.3(4) . .
C26 C23 S1 C1 59.3(4) . .
C24 C23 S1 C1 176.5(3) . .
C25 C23 S1 Cu1 -168.2(4) . .
C26 C23 S1 Cu1 -42.6(4) . .
C24 C23 S1 Cu1 74.6(4) . .
P1 Cu1 S1 C1 -15.00(10) . .
Cl1 Cu1 S1 C1 -144.83(10) . .
Cl1 Cu1 S1 C1 111.51(10) 6 .
P1 Cu1 S1 C23 92.34(15) . .
Cl1 Cu1 S1 C23 -37.49(15) . .
Cl1 Cu1 S1 C23 -141.15(15) 6 .
